data_7049351
loop_
_publ_author_name
'Vancompernolle, Tom'
'Merle, Nicolas'
'Capet, Fr\'ed\'eric'
'Del Rosal, Iker'
'Laurent, Maron'
'Delevoye, Laurent'
'Pourpoint, Fr\'ed\'erique'
'Gauvin, R\'egis M'

_publ_section_title
;
 Grafting of a new bis-silylamido aluminum species on silica: insight from
 solid-state NMR into interactions with the surface.
;
_journal_issue 16
_journal_name_full 'Dalton transactions (Cambridge, England : 2003)'
_journal_page_first 5243
_journal_page_last 5252
_journal_paper_doi 10.1039/c9dt00845d
_journal_volume 48
_journal_year 2019
_chemical_formula_moiety 'C16 H44 Al Cl N2 O Si4'
_chemical_formula_sum 'C16 H44 Al Cl N2 O Si4'
_chemical_formula_weight 455.32
_chemical_properties_physical Air-sensitive,Moisture-sensitive,Oxygen-sensitive
_space_group_crystal_system triclinic
_space_group_IT_number 2
_space_group_name_Hall '-P 1'
_space_group_name_H-M_alt 'P -1'
_symmetry_space_group_name_Hall '-P 1'
_symmetry_space_group_name_H-M 'P -1'
_atom_sites_solution_hydrogens geom
_atom_sites_solution_primary dual
_audit_creation_date 2018-12-10
_audit_creation_method
;
Olex2 1.2
(compiled 2018.05.29 svn.r3508 for OlexSys, GUI svn.r5506)
;
_audit_update_record
;
2018-12-10 deposited with the CCDC.    2019-03-19 downloaded from the CCDC.
;
_cell_angle_alpha 104.962(2)
_cell_angle_beta 93.099(2)
_cell_angle_gamma 109.088(2)
_cell_formula_units_Z 2
_cell_length_a 8.3419(4)
_cell_length_b 11.3931(5)
_cell_length_c 15.5621(7)
_cell_measurement_reflns_used 9939
_cell_measurement_temperature 100.15
_cell_measurement_theta_max 30.43
_cell_measurement_theta_min 2.61
_cell_volume 1334.69(11)
_computing_cell_refinement 'SAINT v8.34A (Bruker, 2013)'
_computing_data_reduction 'SAINT v8.34A (Bruker, 2013)'
_computing_molecular_graphics 'Olex2 (Dolomanov et al., 2009)'
_computing_publication_material 'Olex2 (Dolomanov et al., 2009)'
_computing_structure_refinement 'XL (Sheldrick, 2008)'
_computing_structure_solution 'ShelXT (Sheldrick, 2015)'
_diffrn_ambient_temperature 100.15
_diffrn_measured_fraction_theta_full 1.000
_diffrn_measured_fraction_theta_max 0.997
_diffrn_measurement_device_type 'Bruker APEX-II CCD'
_diffrn_measurement_method '\f and \w scans'
_diffrn_radiation_type MoK\a
_diffrn_radiation_wavelength 0.71073
_diffrn_reflns_av_R_equivalents 0.0318
_diffrn_reflns_av_unetI/netI 0.0273
_diffrn_reflns_Laue_measured_fraction_full 1.000
_diffrn_reflns_Laue_measured_fraction_max 0.997
_diffrn_reflns_limit_h_max 11
_diffrn_reflns_limit_h_min -11
_diffrn_reflns_limit_k_max 16
_diffrn_reflns_limit_k_min -16
_diffrn_reflns_limit_l_max 22
_diffrn_reflns_limit_l_min -22
_diffrn_reflns_number 43905
_diffrn_reflns_point_group_measured_fraction_full 1.000
_diffrn_reflns_point_group_measured_fraction_max 0.997
_diffrn_reflns_theta_full 25.242
_diffrn_reflns_theta_max 30.474
_diffrn_reflns_theta_min 1.370
_diffrn_standards_number 0
_exptl_absorpt_coefficient_mu 0.364
_exptl_absorpt_correction_T_max 0.7461
_exptl_absorpt_correction_T_min 0.7066
_exptl_absorpt_correction_type multi-scan
_exptl_absorpt_process_details
'SADABS-2014/5 (Bruker,2014/5) was used for absorption correction. wR2(int) was 0.0910 before and 0.0441 after correction. The Ratio of minimum to maximum transmission is 0.9471. The \l/2 correction factor is Not present.'
_exptl_crystal_colour colourless
_exptl_crystal_colour_primary colourless
_exptl_crystal_density_diffrn 1.133
_exptl_crystal_description plate
_exptl_crystal_F_000 496
_exptl_crystal_recrystallization_method 'Re-crystallisation from solvent: pentane'
_exptl_crystal_size_max 0.24
_exptl_crystal_size_mid 0.24
_exptl_crystal_size_min 0.16
_refine_diff_density_max 0.542
_refine_diff_density_min -0.342
_refine_diff_density_rms 0.056
_refine_ls_extinction_method none
_refine_ls_goodness_of_fit_ref 1.034
_refine_ls_hydrogen_treatment constr
_refine_ls_matrix_type full
_refine_ls_number_parameters 248
_refine_ls_number_reflns 8084
_refine_ls_number_restraints 0
_refine_ls_restrained_S_all 1.034
_refine_ls_R_factor_all 0.0380
_refine_ls_R_factor_gt 0.0294
_refine_ls_shift/su_max 0.001
_refine_ls_shift/su_mean 0.000
_refine_ls_structure_factor_coef Fsqd
_refine_ls_weighting_details 'w=1/[\s^2^(Fo^2^)+(0.0356P)^2^+0.5193P] where P=(Fo^2^+2Fc^2^)/3'
_refine_ls_weighting_scheme calc
_refine_ls_wR_factor_gt 0.0740
_refine_ls_wR_factor_ref 0.0790
_reflns_Friedel_coverage 0.000
_reflns_number_gt 6852
_reflns_number_total 8084
_reflns_threshold_expression 'I > 2\s(I)'
_cod_data_source_file c9dt00845d3.cif
_cod_data_source_block mo_tv155
_cod_depositor_comments 'Adding full bibliography for 7049351.cif.'
_cod_database_code 7049351
_shelx_shelxl_version_number 2017/1
_shelx_space_group_comment
;
The symmetry employed for this shelxl refinement is uniquely defined
by the following loop, which should always be used as a source of
symmetry information in preference to the above space-group names.
They are only intended as comments.
;
_olex2_refinement_description
;
1. Fixed Uiso
 At 1.2 times of:
  All C(H,H) groups, All C(H,H,H,H) groups
 At 1.5 times of:
  All C(H,H,H) groups
2. Others
 Sof(H3AA)=Sof(H3AB)=Sof(C2B)=Sof(H2BA)=Sof(H2BB)=Sof(H1AA)=Sof(H1AB)=1-FVAR(1)
 Sof(H3BC)=Sof(H3BD)=Sof(C2A)=Sof(H2AA)=Sof(H2AB)=Sof(H1BC)=Sof(H1BD)=FVAR(1)
3.a Secondary CH2 refined with riding coordinates:
 C4(H4A,H4B), C3(H3BC,H3BD), C3(H3AA,H3AB), C2A(H2AA,H2AB), C2B(H2BA,H2BB),
 C1(H1BC,H1BD), C1(H1AA,H1AB)
3.b Idealised Me refined as rotating group:
 C6(H6A,H6B,H6C), C5(H5A,H5B,H5C), C7(H7A,H7B,H7C), C11(H11A,H11B,H11C),
 C10(H10A,H10B,H10C), C9(H9A,H9B,H9C), C8(H8A,H8B,H8C), C14(H14A,H14B,H14C),
 C13(H13A,H13B,H13C), C15(H15A,H15B,H15C), C12(H12A,H12B,H12C), C16(H16A,H16B,
 H16C)
;
_olex2_submission_special_instructions 'No special instructions were received'

loop_
_space_group_symop_operation_xyz
'x, y, z'
'-x, -y, -z'

loop_
_atom_site_label
_atom_site_type_symbol
_atom_site_fract_x
_atom_site_fract_y
_atom_site_fract_z
_atom_site_U_iso_or_equiv
_atom_site_adp_type
_atom_site_occupancy
_atom_site_site_symmetry_order
_atom_site_calc_flag
_atom_site_refinement_flags_posn
_atom_site_refinement_flags_occupancy
_atom_site_disorder_assembly
_atom_site_disorder_group
Cl1 Cl 0.24206(4) 0.81648(3) 0.38461(2) 0.02083(7) Uani 1 1 d . . . .
Si1 Si 0.17939(4) 0.47829(3) 0.32771(2) 0.01444(7) Uani 1 1 d . . . .
Si2 Si 0.39000(4) 0.46605(3) 0.17570(2) 0.01254(7) Uani 1 1 d . . . .
Si3 Si 0.27201(4) 0.80112(3) 0.13419(2) 0.01479(7) Uani 1 1 d . . . .
Si4 Si 0.63068(4) 0.95913(3) 0.22670(2) 0.01627(7) Uani 1 1 d . . . .
Al1 Al 0.39609(4) 0.73407(3) 0.29525(2) 0.01149(7) Uani 1 1 d . . . .
N1 N 0.32179(12) 0.55642(9) 0.26503(6) 0.01163(17) Uani 1 1 d . . . .
N2 N 0.44519(12) 0.82525(9) 0.21360(6) 0.01308(18) Uani 1 1 d . . . .
C6 C 0.13929(18) 0.29977(12) 0.30185(9) 0.0234(3) Uani 1 1 d . . . .
H6A H 0.101922 0.258056 0.237099 0.035 Uiso 1 1 calc GR . . .
H6B H 0.049735 0.260990 0.334881 0.035 Uiso 1 1 calc GR . . .
H6C H 0.245293 0.287140 0.320092 0.035 Uiso 1 1 calc GR . . .
C5 C 0.2640(2) 0.54724(13) 0.45155(9) 0.0266(3) Uani 1 1 d . . . .
H5A H 0.369177 0.529844 0.463864 0.040 Uiso 1 1 calc GR . . .
H5B H 0.177710 0.506567 0.485440 0.040 Uiso 1 1 calc GR . . .
H5C H 0.289309 0.641215 0.469867 0.040 Uiso 1 1 calc GR . . .
C7 C -0.03909(17) 0.48646(15) 0.30722(11) 0.0275(3) Uani 1 1 d . . . .
H7A H -0.030581 0.577531 0.322851 0.041 Uiso 1 1 calc GR . . .
H7B H -0.113552 0.442329 0.344495 0.041 Uiso 1 1 calc GR . . .
H7C H -0.087645 0.443810 0.243585 0.041 Uiso 1 1 calc GR . . .
C11 C 0.06936(15) 0.68257(13) 0.15150(9) 0.0205(2) Uani 1 1 d . . . .
H11A H 0.086002 0.600683 0.149434 0.031 Uiso 1 1 calc GR . . .
H11B H -0.023655 0.666771 0.103924 0.031 Uiso 1 1 calc GR . . .
H11C H 0.039552 0.718143 0.210225 0.031 Uiso 1 1 calc GR . . .
C10 C 0.21005(17) 0.36747(13) 0.08038(8) 0.0223(3) Uani 1 1 d . . . .
H10A H 0.115776 0.310800 0.102183 0.034 Uiso 1 1 calc GR . . .
H10B H 0.251037 0.314373 0.032911 0.034 Uiso 1 1 calc GR . . .
H10C H 0.169229 0.425693 0.056191 0.034 Uiso 1 1 calc GR . . .
C9 C 0.56561(16) 0.57280(12) 0.13072(8) 0.0185(2) Uani 1 1 d . . . .
H9A H 0.526419 0.636338 0.112615 0.028 Uiso 1 1 calc GR . . .
H9B H 0.595928 0.519569 0.078496 0.028 Uiso 1 1 calc GR . . .
H9C H 0.666476 0.618425 0.177500 0.028 Uiso 1 1 calc GR . . .
C8 C 0.48417(16) 0.35168(12) 0.20795(9) 0.0206(2) Uani 1 1 d . . . .
H8A H 0.543304 0.390168 0.270156 0.031 Uiso 1 1 calc GR . . .
H8B H 0.566150 0.335973 0.167704 0.031 Uiso 1 1 calc GR . . .
H8C H 0.392182 0.269256 0.202814 0.031 Uiso 1 1 calc GR . . .
C14 C 0.83101(16) 0.93421(13) 0.26444(10) 0.0235(3) Uani 1 1 d . . . .
H14A H 0.830588 0.927838 0.326038 0.035 Uiso 1 1 calc GR . . .
H14B H 0.931418 1.007840 0.262723 0.035 Uiso 1 1 calc GR . . .
H14C H 0.835834 0.853918 0.224298 0.035 Uiso 1 1 calc GR . . .
C13 C 0.30354(18) 0.73256(14) 0.01580(9) 0.0247(3) Uani 1 1 d . . . .
H13A H 0.415647 0.785158 0.005346 0.037 Uiso 1 1 calc GR . . .
H13B H 0.212835 0.733715 -0.026349 0.037 Uiso 1 1 calc GR . . .
H13C H 0.298631 0.642964 0.006550 0.037 Uiso 1 1 calc GR . . .
C15 C 0.61874(18) 1.10608(12) 0.31123(10) 0.0270(3) Uani 1 1 d . . . .
H15A H 0.523953 1.128697 0.289058 0.041 Uiso 1 1 calc GR . . .
H15B H 0.726840 1.179088 0.320202 0.041 Uiso 1 1 calc GR . . .
H15C H 0.599205 1.087096 0.368517 0.041 Uiso 1 1 calc GR . . .
C12 C 0.22755(18) 0.95433(13) 0.14202(10) 0.0250(3) Uani 1 1 d . . . .
H12A H 0.208309 0.990421 0.203258 0.037 Uiso 1 1 calc GR . . .
H12B H 0.125130 0.935074 0.099323 0.037 Uiso 1 1 calc GR . . .
H12C H 0.325992 1.017552 0.127574 0.037 Uiso 1 1 calc GR . . .
C16 C 0.67333(19) 1.00078(15) 0.11926(10) 0.0311(3) Uani 1 1 d . . . .
H16A H 0.690879 0.928263 0.075959 0.047 Uiso 1 1 calc GR . . .
H16B H 0.776384 1.078746 0.131288 0.047 Uiso 1 1 calc GR . . .
H16C H 0.575019 1.017120 0.094326 0.047 Uiso 1 1 calc GR . . .
O1 O 0.59292(11) 0.78077(8) 0.38185(6) 0.01687(17) Uani 1 1 d . . . .
C4 C 0.69719(17) 0.69763(12) 0.38220(9) 0.0218(3) Uani 1 1 d . . . .
H4A H 0.765442 0.697130 0.332094 0.026 Uiso 1 1 calc R . . .
H4B H 0.622928 0.607301 0.376400 0.026 Uiso 1 1 calc R . . .
C3 C 0.81174(19) 0.75735(16) 0.47087(9) 0.0312(3) Uani 1 1 d . . . .
H3BC H 0.928024 0.809801 0.463441 0.037 Uiso 0.578(5) 1 calc R P A 2
H3BD H 0.821172 0.688944 0.497053 0.037 Uiso 0.578(5) 1 calc R P A 2
H3AA H 0.763233 0.710000 0.514052 0.037 Uiso 0.422(5) 1 calc R P A 1
H3AB H 0.926423 0.751631 0.463768 0.037 Uiso 0.422(5) 1 calc R P A 1
C2A C 0.7316(3) 0.8436(2) 0.53229(15) 0.0216(6) Uani 0.578(5) 1 d . P A 2
H2AA H 0.646218 0.793485 0.563322 0.026 Uiso 0.578(5) 1 calc R P A 2
H2AB H 0.820105 0.917251 0.577662 0.026 Uiso 0.578(5) 1 calc R P A 2
C2B C 0.8263(4) 0.8853(3) 0.5030(2) 0.0204(9) Uani 0.422(5) 1 d . P A 1
H2BA H 0.921547 0.941593 0.480338 0.024 Uiso 0.422(5) 1 calc R P A 1
H2BB H 0.847670 0.914532 0.569579 0.024 Uiso 0.422(5) 1 calc R P A 1
C1 C 0.64762(18) 0.88952(12) 0.46626(8) 0.0229(3) Uani 1 1 d . . . .
H1BC H 0.547477 0.909288 0.488275 0.028 Uiso 0.578(5) 1 calc R P A 2
H1BD H 0.729765 0.968582 0.456658 0.028 Uiso 0.578(5) 1 calc R P A 2
H1AA H 0.564715 0.875012 0.509016 0.028 Uiso 0.422(5) 1 calc R P A 1
H1AB H 0.661650 0.973309 0.454339 0.028 Uiso 0.422(5) 1 calc R P A 1

loop_
_atom_site_aniso_label
_atom_site_aniso_U_11
_atom_site_aniso_U_22
_atom_site_aniso_U_33
_atom_site_aniso_U_23
_atom_site_aniso_U_13
_atom_site_aniso_U_12
Cl1 0.02741(15) 0.01785(13) 0.01955(13) 0.00317(10) 0.01000(11) 0.01175(11)
Si1 0.01471(14) 0.01349(14) 0.01485(14) 0.00551(11) 0.00357(11) 0.00337(11)
Si2 0.01302(14) 0.01096(14) 0.01265(14) 0.00142(11) 0.00134(11) 0.00465(11)
Si3 0.01595(15) 0.01607(15) 0.01500(15) 0.00619(12) 0.00179(11) 0.00787(12)
Si4 0.01475(15) 0.01333(14) 0.02104(16) 0.00668(12) 0.00512(12) 0.00372(11)
Al1 0.01282(15) 0.00993(15) 0.01159(15) 0.00249(11) 0.00131(12) 0.00445(12)
N1 0.0117(4) 0.0105(4) 0.0121(4) 0.0029(3) 0.0020(3) 0.0034(3)
N2 0.0126(4) 0.0124(4) 0.0149(4) 0.0052(3) 0.0025(3) 0.0044(3)
C6 0.0280(6) 0.0150(5) 0.0243(6) 0.0071(5) 0.0063(5) 0.0027(5)
C5 0.0393(8) 0.0212(6) 0.0163(6) 0.0078(5) 0.0046(5) 0.0048(5)
C7 0.0179(6) 0.0334(7) 0.0378(8) 0.0197(6) 0.0123(5) 0.0093(5)
C11 0.0154(5) 0.0230(6) 0.0223(6) 0.0077(5) -0.0015(4) 0.0058(4)
C10 0.0224(6) 0.0221(6) 0.0163(5) -0.0006(5) -0.0010(5) 0.0053(5)
C9 0.0206(6) 0.0175(5) 0.0185(5) 0.0046(4) 0.0082(4) 0.0078(4)
C8 0.0221(6) 0.0163(5) 0.0267(6) 0.0064(5) 0.0049(5) 0.0107(5)
C14 0.0142(5) 0.0223(6) 0.0324(7) 0.0083(5) 0.0047(5) 0.0041(5)
C13 0.0288(7) 0.0309(7) 0.0166(6) 0.0064(5) 0.0028(5) 0.0137(6)
C15 0.0247(6) 0.0149(6) 0.0370(8) 0.0028(5) 0.0055(6) 0.0047(5)
C12 0.0263(6) 0.0231(6) 0.0324(7) 0.0124(5) 0.0046(5) 0.0143(5)
C16 0.0279(7) 0.0356(8) 0.0341(8) 0.0218(6) 0.0115(6) 0.0068(6)
O1 0.0204(4) 0.0118(4) 0.0161(4) 0.0004(3) -0.0048(3) 0.0066(3)
C4 0.0247(6) 0.0157(5) 0.0246(6) 0.0020(5) -0.0068(5) 0.0110(5)
C3 0.0288(7) 0.0464(9) 0.0201(6) 0.0004(6) -0.0050(5) 0.0243(7)
C2A 0.0246(13) 0.0245(11) 0.0161(10) 0.0032(8) -0.0016(9) 0.0119(10)
C2B 0.0210(16) 0.0178(14) 0.0172(14) 0.0010(11) -0.0063(12) 0.0049(11)
C1 0.0294(6) 0.0153(5) 0.0183(6) -0.0039(4) -0.0093(5) 0.0093(5)

loop_
_atom_type_symbol
_atom_type_description
_atom_type_scat_dispersion_real
_atom_type_scat_dispersion_imag
_atom_type_scat_source
C C 0.0033 0.0016 'International Tables Vol C Tables 4.2.6.8 and 6.1.1.4'
H H 0.0000 0.0000 'International Tables Vol C Tables 4.2.6.8 and 6.1.1.4'
Al Al 0.0645 0.0514 'International Tables Vol C Tables 4.2.6.8 and 6.1.1.4'
Cl Cl 0.1484 0.1585 'International Tables Vol C Tables 4.2.6.8 and 6.1.1.4'
N N 0.0061 0.0033 'International Tables Vol C Tables 4.2.6.8 and 6.1.1.4'
O O 0.0106 0.0060 'International Tables Vol C Tables 4.2.6.8 and 6.1.1.4'
Si Si 0.0817 0.0704 'International Tables Vol C Tables 4.2.6.8 and 6.1.1.4'

loop_
_geom_angle_atom_site_label_1
_geom_angle_atom_site_label_2
_geom_angle_atom_site_label_3
_geom_angle
N1 Si1 C6 114.15(5)
N1 Si1 C5 111.18(6)
N1 Si1 C7 112.67(6)
C6 Si1 C5 104.92(6)
C7 Si1 C6 104.12(7)
C7 Si1 C5 109.28(7)
N1 Si2 C10 111.59(5)
N1 Si2 C9 111.63(5)
N1 Si2 C8 113.48(5)
C10 Si2 C8 107.54(6)
C9 Si2 C10 107.74(6)
C9 Si2 C8 104.44(6)
N2 Si3 C11 111.26(5)
N2 Si3 C13 112.58(6)
N2 Si3 C12 112.33(6)
C11 Si3 C13 105.92(6)
C11 Si3 C12 105.87(6)
C13 Si3 C12 108.47(6)
N2 Si4 C14 113.49(5)
N2 Si4 C15 110.71(6)
N2 Si4 C16 113.23(6)
C14 Si4 C15 107.64(6)
C14 Si4 C16 103.23(7)
C16 Si4 C15 108.08(7)
N1 Al1 Cl1 112.98(3)
N1 Al1 O1 101.22(4)
N2 Al1 Cl1 107.41(3)
N2 Al1 N1 123.58(5)
N2 Al1 O1 110.62(4)
O1 Al1 Cl1 97.81(3)
Si1 N1 Si2 120.19(5)
Si1 N1 Al1 118.35(5)
Si2 N1 Al1 121.46(5)
Si3 N2 Al1 115.85(5)
Si4 N2 Si3 117.95(6)
Si4 N2 Al1 124.10(5)
Si1 C6 H6A 109.5
Si1 C6 H6B 109.5
Si1 C6 H6C 109.5
H6A C6 H6B 109.5
H6A C6 H6C 109.5
H6B C6 H6C 109.5
Si1 C5 H5A 109.5
Si1 C5 H5B 109.5
Si1 C5 H5C 109.5
H5A C5 H5B 109.5
H5A C5 H5C 109.5
H5B C5 H5C 109.5
Si1 C7 H7A 109.5
Si1 C7 H7B 109.5
Si1 C7 H7C 109.5
H7A C7 H7B 109.5
H7A C7 H7C 109.5
H7B C7 H7C 109.5
Si3 C11 H11A 109.5
Si3 C11 H11B 109.5
Si3 C11 H11C 109.5
H11A C11 H11B 109.5
H11A C11 H11C 109.5
H11B C11 H11C 109.5
Si2 C10 H10A 109.5
Si2 C10 H10B 109.5
Si2 C10 H10C 109.5
H10A C10 H10B 109.5
H10A C10 H10C 109.5
H10B C10 H10C 109.5
Si2 C9 H9A 109.5
Si2 C9 H9B 109.5
Si2 C9 H9C 109.5
H9A C9 H9B 109.5
H9A C9 H9C 109.5
H9B C9 H9C 109.5
Si2 C8 H8A 109.5
Si2 C8 H8B 109.5
Si2 C8 H8C 109.5
H8A C8 H8B 109.5
H8A C8 H8C 109.5
H8B C8 H8C 109.5
Si4 C14 H14A 109.5
Si4 C14 H14B 109.5
Si4 C14 H14C 109.5
H14A C14 H14B 109.5
H14A C14 H14C 109.5
H14B C14 H14C 109.5
Si3 C13 H13A 109.5
Si3 C13 H13B 109.5
Si3 C13 H13C 109.5
H13A C13 H13B 109.5
H13A C13 H13C 109.5
H13B C13 H13C 109.5
Si4 C15 H15A 109.5
Si4 C15 H15B 109.5
Si4 C15 H15C 109.5
H15A C15 H15B 109.5
H15A C15 H15C 109.5
H15B C15 H15C 109.5
Si3 C12 H12A 109.5
Si3 C12 H12B 109.5
Si3 C12 H12C 109.5
H12A C12 H12B 109.5
H12A C12 H12C 109.5
H12B C12 H12C 109.5
Si4 C16 H16A 109.5
Si4 C16 H16B 109.5
Si4 C16 H16C 109.5
H16A C16 H16B 109.5
H16A C16 H16C 109.5
H16B C16 H16C 109.5
C4 O1 Al1 123.49(7)
C1 O1 Al1 126.44(7)
C1 O1 C4 109.24(9)
O1 C4 H4A 110.8
O1 C4 H4B 110.8
O1 C4 C3 104.89(10)
H4A C4 H4B 108.8
C3 C4 H4A 110.8
C3 C4 H4B 110.8
C4 C3 H3BC 110.3
C4 C3 H3BD 110.3
C4 C3 H3AA 109.9
C4 C3 H3AB 109.9
C4 C3 C2A 107.14(12)
H3BC C3 H3BD 108.5
H3AA C3 H3AB 108.3
C2A C3 H3BC 110.3
C2A C3 H3BD 110.3
C2B C3 C4 109.14(16)
C2B C3 H3AA 109.9
C2B C3 H3AB 109.9
C3 C2A H2AA 111.4
C3 C2A H2AB 111.4
H2AA C2A H2AB 109.3
C1 C2A C3 101.80(15)
C1 C2A H2AA 111.4
C1 C2A H2AB 111.4
C3 C2B H2BA 110.7
C3 C2B H2BB 110.7
C3 C2B C1 105.00(19)
H2BA C2B H2BB 108.8
C1 C2B H2BA 110.7
C1 C2B H2BB 110.7
O1 C1 C2A 105.35(12)
O1 C1 C2B 101.97(13)
O1 C1 H1BC 110.7
O1 C1 H1BD 110.7
O1 C1 H1AA 111.4
O1 C1 H1AB 111.4
C2A C1 H1BC 110.7
C2A C1 H1BD 110.7
C2B C1 H1AA 111.4
C2B C1 H1AB 111.4
H1BC C1 H1BD 108.8
H1AA C1 H1AB 109.2

loop_
_geom_bond_atom_site_label_1
_geom_bond_atom_site_label_2
_geom_bond_distance
Cl1 Al1 2.1850(4)
Si1 N1 1.7426(10)
Si1 C6 1.8784(13)
Si1 C5 1.8810(13)
Si1 C7 1.8696(14)
Si2 N1 1.7454(10)
Si2 C10 1.8739(12)
Si2 C9 1.8709(13)
Si2 C8 1.8793(12)
Si3 N2 1.7498(10)
Si3 C11 1.8704(13)
Si3 C13 1.8754(13)
Si3 C12 1.8755(13)
Si4 N2 1.7391(10)
Si4 C14 1.8731(13)
Si4 C15 1.8786(14)
Si4 C16 1.8738(15)
Al1 N1 1.8326(10)
Al1 N2 1.8224(10)
Al1 O1 1.9011(9)
C6 H6A 0.9800
C6 H6B 0.9800
C6 H6C 0.9800
C5 H5A 0.9800
C5 H5B 0.9800
C5 H5C 0.9800
C7 H7A 0.9800
C7 H7B 0.9800
C7 H7C 0.9800
C11 H11A 0.9800
C11 H11B 0.9800
C11 H11C 0.9800
C10 H10A 0.9800
C10 H10B 0.9800
C10 H10C 0.9800
C9 H9A 0.9800
C9 H9B 0.9800
C9 H9C 0.9800
C8 H8A 0.9800
C8 H8B 0.9800
C8 H8C 0.9800
C14 H14A 0.9800
C14 H14B 0.9800
C14 H14C 0.9800
C13 H13A 0.9800
C13 H13B 0.9800
C13 H13C 0.9800
C15 H15A 0.9800
C15 H15B 0.9800
C15 H15C 0.9800
C12 H12A 0.9800
C12 H12B 0.9800
C12 H12C 0.9800
C16 H16A 0.9800
C16 H16B 0.9800
C16 H16C 0.9800
O1 C4 1.4815(14)
O1 C1 1.4813(14)
C4 H4A 0.9900
C4 H4B 0.9900
C4 C3 1.4925(17)
C3 H3BC 0.9900
C3 H3BD 0.9900
C3 H3AA 0.9900
C3 H3AB 0.9900
C3 C2A 1.530(3)
C3 C2B 1.375(3)
C2A H2AA 0.9900
C2A H2AB 0.9900
C2A C1 1.503(2)
C2B H2BA 0.9900
C2B H2BB 0.9900
C2B C1 1.587(3)
C1 H1BC 0.9900
C1 H1BD 0.9900
C1 H1AA 0.9900
C1 H1AB 0.9900

loop_
_geom_torsion_atom_site_label_1
_geom_torsion_atom_site_label_2
_geom_torsion_atom_site_label_3
_geom_torsion_atom_site_label_4
_geom_torsion
Cl1 Al1 N1 Si1 -14.71(6)
Cl1 Al1 N1 Si2 165.09(4)
Cl1 Al1 N2 Si3 -69.92(6)
Cl1 Al1 N2 Si4 93.22(6)
Al1 O1 C4 C3 -168.15(9)
Al1 O1 C1 C2A 147.27(13)
Al1 O1 C1 C2B -174.86(14)
N1 Al1 N2 Si3 64.45(7)
N1 Al1 N2 Si4 -132.41(6)
N2 Al1 N1 Si1 -146.90(5)
N2 Al1 N1 Si2 32.90(8)
C6 Si1 N1 Si2 9.04(8)
C6 Si1 N1 Al1 -171.16(6)
C5 Si1 N1 Si2 127.49(7)
C5 Si1 N1 Al1 -52.71(8)
C7 Si1 N1 Si2 -109.45(8)
C7 Si1 N1 Al1 70.35(8)
C11 Si3 N2 Si4 -164.52(6)
C11 Si3 N2 Al1 -0.29(8)
C10 Si2 N1 Si1 67.78(8)
C10 Si2 N1 Al1 -112.02(7)
C9 Si2 N1 Si1 -171.60(6)
C9 Si2 N1 Al1 8.60(8)
C8 Si2 N1 Si1 -53.91(8)
C8 Si2 N1 Al1 126.29(6)
C14 Si4 N2 Si3 -151.12(7)
C14 Si4 N2 Al1 46.07(9)
C13 Si3 N2 Si4 76.77(8)
C13 Si3 N2 Al1 -119.01(7)
C15 Si4 N2 Si3 87.71(8)
C15 Si4 N2 Al1 -75.10(8)
C12 Si3 N2 Si4 -46.03(8)
C12 Si3 N2 Al1 118.19(7)
C16 Si4 N2 Si3 -33.85(9)
C16 Si4 N2 Al1 163.34(7)
O1 Al1 N1 Si1 88.86(6)
O1 Al1 N1 Si2 -91.34(6)
O1 Al1 N2 Si3 -175.59(5)
O1 Al1 N2 Si4 -12.45(8)
O1 C4 C3 C2A 19.10(18)
O1 C4 C3 C2B -22.0(2)
C4 O1 C1 C2A -22.46(17)
C4 O1 C1 C2B 15.41(18)
C4 C3 C2A C1 -32.2(2)
C4 C3 C2B C1 31.6(3)
C3 C2A C1 O1 32.70(19)
C3 C2B C1 O1 -28.9(2)
C1 O1 C4 C3 1.94(15)
